data_7203556
loop_
_publ_author_name
'Dey, Archan'
'Pati, Narendra Nath'
'Desiraju, Gautam R.'

_publ_section_title
;
 Crystal structure prediction with the supramolecular synthon approach:
 Experimental structures of 2-amino-4-ethylphenol and
 3-amino-2-naphthol and comparison with prediction
;
_journal_issue 10
_journal_name_full CrystEngComm
_journal_page_first 751
_journal_paper_doi 10.1039/b609101f
_journal_volume 8
_journal_year 2006
_chemical_formula_moiety 'C10 H9 N O'
_chemical_formula_sum 'C10 H9 N O'
_chemical_formula_weight 159.18
_chemical_melting_point 483
_chemical_name_common '3 amino 2 naphthol'
_chemical_name_systematic
;
3 amino 2 naphthol
;
_space_group_IT_number 14
_symmetry_cell_setting monoclinic
_symmetry_space_group_name_Hall '-P 2ybc'
_symmetry_space_group_name_H-M 'P 1 21/c 1'
_atom_sites_solution_hydrogens geom
_atom_sites_solution_primary direct
_atom_sites_solution_secondary difmap
_audit_creation_method SHELXL-97
_cell_angle_alpha 90.00
_cell_angle_beta 99.5820(10)
_cell_angle_gamma 90.00
_cell_formula_units_Z 4
_cell_length_a 15.1054(13)
_cell_length_b 6.0153(5)
_cell_length_c 8.4629(7)
_cell_measurement_reflns_used 2785
_cell_measurement_temperature 100(2)
_cell_measurement_theta_max 25.98
_cell_measurement_theta_min 2.44
_cell_volume 758.24(11)
_computing_structure_refinement 'SHELXL-97 (Sheldrick, 1997)'
_computing_structure_solution 'SHELXS-97 (Sheldrick, 1990)'
_diffrn_ambient_temperature 100(2)
_diffrn_measured_fraction_theta_full 0.999
_diffrn_measured_fraction_theta_max 0.999
_diffrn_measurement_device_type 'CCD area detector'
_diffrn_measurement_method 'phi and omega scans'
_diffrn_radiation_monochromator graphite
_diffrn_radiation_source 'fine-focus sealed tube'
_diffrn_radiation_type MoK\a
_diffrn_radiation_wavelength 0.71073
_diffrn_reflns_av_R_equivalents 0.0193
_diffrn_reflns_av_sigmaI/netI 0.0177
_diffrn_reflns_limit_h_max 18
_diffrn_reflns_limit_h_min -18
_diffrn_reflns_limit_k_max 7
_diffrn_reflns_limit_k_min -5
_diffrn_reflns_limit_l_max 10
_diffrn_reflns_limit_l_min -5
_diffrn_reflns_number 4619
_diffrn_reflns_theta_full 26.01
_diffrn_reflns_theta_max 26.01
_diffrn_reflns_theta_min 1.37
_exptl_absorpt_coefficient_mu 0.091
_exptl_absorpt_correction_type none
_exptl_crystal_colour 'pale brown'
_exptl_crystal_density_diffrn 1.394
_exptl_crystal_density_method 'not measured'
_exptl_crystal_description Block
_exptl_crystal_F_000 336
_exptl_crystal_size_max 0.12
_exptl_crystal_size_mid 0.11
_exptl_crystal_size_min 0.10
_refine_diff_density_max 0.185
_refine_diff_density_min -0.301
_refine_diff_density_rms 0.060
_refine_ls_extinction_method none
_refine_ls_goodness_of_fit_ref 1.048
_refine_ls_hydrogen_treatment mixed
_refine_ls_matrix_type full
_refine_ls_number_parameters 121
_refine_ls_number_reflns 1493
_refine_ls_number_restraints 0
_refine_ls_restrained_S_all 1.048
_refine_ls_R_factor_all 0.0441
_refine_ls_R_factor_gt 0.0415
_refine_ls_shift/su_max 0.000
_refine_ls_shift/su_mean 0.000
_refine_ls_structure_factor_coef Fsqd
_refine_ls_weighting_details 'calc w=1/[\s^2^(Fo^2^)+(0.0636P)^2^+0.3090P] where P=(Fo^2^+2Fc^2^)/3'
_refine_ls_weighting_scheme calc
_refine_ls_wR_factor_gt 0.1099
_refine_ls_wR_factor_ref 0.1121
_reflns_number_gt 1388
_reflns_number_total 1493
_reflns_threshold_expression >2sigma(I)
_cod_data_source_file b609101f.txt
_cod_data_source_block 2
_cod_depositor_comments
;
The following automatic conversions were performed:
'_symmetry_cell_setting' value 'Monoclinic' changed to 'monoclinic'
according to '/home/saulius/struct/CIF-dictionaries/cif_core.dic'
dictionary named 'cif_core.dic' version 2.4.1 from 2010-06-29.

Automatic conversion script
Id: cif_fix_enum 1527 2010-12-29 10:47:43Z saulius 
;
_cod_original_sg_symbol_H-M 'P2(1)/c '
_cod_database_code 7203556

loop_
_symmetry_equiv_pos_as_xyz
'x, y, z'
'-x, y+1/2, -z+1/2'
'-x, -y, -z'
'x, -y-1/2, z-1/2'

loop_
_atom_site_label
_atom_site_type_symbol
_atom_site_fract_x
_atom_site_fract_y
_atom_site_fract_z
_atom_site_U_iso_or_equiv
_atom_site_adp_type
_atom_site_occupancy
_atom_site_symmetry_multiplicity
_atom_site_calc_flag
_atom_site_refinement_flags
_atom_site_disorder_assembly
_atom_site_disorder_group
O1 O 0.52585(6) 1.10247(16) 0.33309(10) 0.0191(3) Uani 1 1 d . . .
C1 C 0.66197(8) 1.1861(2) 0.23122(14) 0.0160(3) Uani 1 1 d . . .
H1 H 0.6387 1.3260 0.1920 0.019 Uiso 1 1 calc R . .
C2 C 0.72953(8) 0.7743(2) 0.35138(13) 0.0155(3) Uani 1 1 d . . .
H2 H 0.7521 0.6350 0.3930 0.019 Uiso 1 1 calc R . .
C3 C 0.87031(8) 0.8452(2) 0.24414(15) 0.0181(3) Uani 1 1 d . . .
H3 H 0.8940 0.7066 0.2853 0.022 Uiso 1 1 calc R . .
C4 C 0.74936(8) 1.1203(2) 0.20747(13) 0.0153(3) Uani 1 1 d . . .
C5 C 0.78336(8) 0.9111(2) 0.26850(13) 0.0152(3) Uani 1 1 d . . .
C6 C 0.64544(8) 0.8409(2) 0.37207(13) 0.0148(3) Uani 1 1 d . . .
C7 C 0.80303(8) 1.2550(2) 0.12356(14) 0.0177(3) Uani 1 1 d . . .
H7 H 0.7809 1.3951 0.0826 0.021 Uiso 1 1 calc R . .
N1 N 0.58585(7) 0.7032(2) 0.44015(12) 0.0172(3) Uani 1 1 d . . .
C8 C 0.61119(8) 1.0501(2) 0.31000(13) 0.0155(3) Uani 1 1 d . . .
C9 C 0.88655(8) 1.1857(2) 0.10079(15) 0.0201(3) Uani 1 1 d . . .
H9 H 0.9216 1.2772 0.0436 0.024 Uiso 1 1 calc R . .
C10 C 0.92060(8) 0.9787(2) 0.16211(15) 0.0204(3) Uani 1 1 d . . .
H10 H 0.9786 0.9318 0.1465 0.025 Uiso 1 1 calc R . .
H2A H 0.6146(11) 0.591(3) 0.4961(18) 0.026(4) Uiso 1 1 d . . .
H1A H 0.4929(13) 1.134(3) 0.238(3) 0.045(5) Uiso 1 1 d . . .
H3A H 0.5495(11) 0.781(3) 0.4973(19) 0.028(4) Uiso 1 1 d . . .

loop_
_atom_site_aniso_label
_atom_site_aniso_U_11
_atom_site_aniso_U_22
_atom_site_aniso_U_33
_atom_site_aniso_U_23
_atom_site_aniso_U_13
_atom_site_aniso_U_12
O1 0.0148(5) 0.0268(6) 0.0162(5) 0.0025(4) 0.0035(3) 0.0051(4)
C1 0.0180(6) 0.0149(6) 0.0141(6) -0.0004(5) -0.0004(5) 0.0018(5)
C2 0.0164(6) 0.0146(6) 0.0142(6) -0.0009(5) -0.0012(5) 0.0007(5)
C3 0.0158(6) 0.0176(7) 0.0198(6) -0.0008(5) 0.0001(5) 0.0016(5)
C4 0.0148(6) 0.0171(7) 0.0130(6) -0.0024(5) -0.0004(4) -0.0010(5)
C5 0.0147(6) 0.0165(6) 0.0132(6) -0.0026(5) -0.0006(4) -0.0009(5)
C6 0.0149(6) 0.0175(6) 0.0111(5) -0.0024(5) -0.0001(4) -0.0030(5)
C7 0.0186(6) 0.0166(6) 0.0170(6) 0.0000(5) 0.0002(5) -0.0019(5)
N1 0.0159(5) 0.0188(6) 0.0169(5) 0.0018(4) 0.0029(4) 0.0000(4)
C8 0.0133(6) 0.0200(7) 0.0122(6) -0.0033(5) -0.0004(4) 0.0019(5)
C9 0.0176(6) 0.0235(7) 0.0194(6) -0.0001(5) 0.0035(5) -0.0061(5)
C10 0.0128(6) 0.0264(7) 0.0220(6) -0.0021(5) 0.0028(5) -0.0001(5)

loop_
_atom_type_symbol
_atom_type_description
_atom_type_scat_dispersion_real
_atom_type_scat_dispersion_imag
_atom_type_scat_source
C C 0.0033 0.0016 'International Tables Vol C Tables 4.2.6.8 and 6.1.1.4'
H H 0.0000 0.0000 'International Tables Vol C Tables 4.2.6.8 and 6.1.1.4'
N N 0.0061 0.0033 'International Tables Vol C Tables 4.2.6.8 and 6.1.1.4'
O O 0.0106 0.0060 'International Tables Vol C Tables 4.2.6.8 and 6.1.1.4'

loop_
_geom_angle_atom_site_label_1
_geom_angle_atom_site_label_2
_geom_angle_atom_site_label_3
_geom_angle
_geom_angle_site_symmetry_1
_geom_angle_site_symmetry_3
_geom_angle_publ_flag
C8 O1 H1A 108.4(12) . . ?
C8 C1 C4 120.68(12) . . ?
C8 C1 H1 119.7 . . ?
C4 C1 H1 119.7 . . ?
C6 C2 C5 120.81(12) . . ?
C6 C2 H2 119.6 . . ?
C5 C2 H2 119.6 . . ?
C10 C3 C5 120.93(12) . . ?
C10 C3 H3 119.5 . . ?
C5 C3 H3 119.5 . . ?
C7 C4 C5 119.04(11) . . ?
C7 C4 C1 122.16(12) . . ?
C5 C4 C1 118.80(11) . . ?
C3 C5 C2 121.94(12) . . ?
C3 C5 C4 118.75(11) . . ?
C2 C5 C4 119.30(11) . . ?
C2 C6 N1 123.16(12) . . ?
C2 C6 C8 119.85(11) . . ?
N1 C6 C8 116.74(11) . . ?
C9 C7 C4 120.80(12) . . ?
C9 C7 H7 119.6 . . ?
C4 C7 H7 119.6 . . ?
C6 N1 H2A 111.8(10) . . ?
C6 N1 H3A 113.3(10) . . ?
H2A N1 H3A 112.6(14) . . ?
C1 C8 O1 123.24(11) . . ?
C1 C8 C6 120.55(11) . . ?
O1 C8 C6 116.21(11) . . ?
C7 C9 C10 120.23(12) . . ?
C7 C9 H9 119.9 . . ?
C10 C9 H9 119.9 . . ?
C3 C10 C9 120.25(11) . . ?
C3 C10 H10 119.9 . . ?
C9 C10 H10 119.9 . . ?

loop_
_geom_bond_atom_site_label_1
_geom_bond_atom_site_label_2
_geom_bond_distance
_geom_bond_site_symmetry_2
_geom_bond_publ_flag
O1 C8 1.3722(14) . ?
O1 H1A 0.89(2) . ?
C1 C8 1.3685(18) . ?
C1 C4 1.4242(16) . ?
C1 H1 0.9500 . ?
C2 C6 1.3706(16) . ?
C2 C5 1.4214(17) . ?
C2 H2 0.9500 . ?
C3 C10 1.3710(18) . ?
C3 C5 1.4194(16) . ?
C3 H3 0.9500 . ?
C4 C7 1.4179(17) . ?
C4 C5 1.4231(18) . ?
C6 N1 1.4145(16) . ?
C6 C8 1.4272(18) . ?
C7 C9 1.3724(18) . ?
C7 H7 0.9500 . ?
N1 H2A 0.893(17) . ?
N1 H3A 0.917(17) . ?
C9 C10 1.413(2) . ?
C9 H9 0.9500 . ?
C10 H10 0.9500 . ?

loop_
_cod_related_entry_id
_cod_related_entry_database
_cod_related_entry_code
1 ChemSpider 71766
